data_4112007
loop_
_publ_author_name
'Marco W. Bouwkamp'
'Peter H. M. Budzelaar'
'Jeroen Gercama'
'Isabel Del Hierro Morales'
'Jeanette de Wolf'
'Auke Meetsma'
'Sergei I. Troyanov'
'Jan H. Teuben'
'Bart Hessen'

_publ_contact_author_address
;
     Crystal Structure Center,
     Inorganic Solid State Chemistry Laboratory
     Chemical Physics,
     Materials Science Center,
     Groningen University,
     Nijenborgh 4,
     NL-9747 AG Groningen,
     The Netherlands.
;
_publ_contact_author_email A.Meetsma@fwn.rug.nl
_publ_contact_author_fax '+31 50 3634441'
_publ_contact_author_name
;
   Drs. A. Meetsma
;
_publ_contact_author_phone '+31 50 3634368'
_publ_section_title
;
 Naked (C5Me5)2M Cations (M = Sc, Ti, and V) and Their Fluoroarene
 Complexes
;
_journal_name_full 'Journal of the American Chemical Society'
_journal_page_first 14310
_journal_page_last 14319
_journal_paper_doi 10.1021/ja054544i
_journal_volume 127
_journal_year 2005
_chemical_absolute_configuration ad
_chemical_compound_source 'see text'
_chemical_formula_moiety 'C44 H30 B F20 Ti'
_chemical_formula_sum 'C44 H30 B F20 Ti'
_chemical_formula_weight 997.37
_chemical_name_systematic ' ?'
_space_group_IT_number 4
_symmetry_cell_setting monoclinic
_symmetry_Int_Tables_number 4
_symmetry_space_group_name_Hall 'P 2yb'
_symmetry_space_group_name_H-M 'P 1 21 1'
_atom_sites_solution_hydrogens geom
_atom_sites_solution_primary heavy
_atom_sites_solution_secondary direct
_audit_creation_date '2003-07-15  15:01:01'
_audit_creation_method
;
 PLATON <TABLE ACC> option 
 SHELXL97-2 & Manual Editing 
;
_cell_angle_alpha 90
_cell_angle_beta 93.967(1)
_cell_angle_gamma 90
_cell_formula_units_Z 2
_cell_length_a 9.9750(8)
_cell_length_b 17.053(1)
_cell_length_c 12.0218(9)
_cell_measurement_reflns_used 5376
_cell_measurement_temperature 100(1)
_cell_measurement_theta_max 22.61
_cell_measurement_theta_min 2.37
_cell_volume 2040.1(3)
_computing_cell_refinement 'SAINT, Bruker Version 6.02A, 2000'
_computing_data_collection 'SMART, Bruker Version 5.624, 2001'
_computing_data_reduction 'XPREP, Bruker Version 5.1/NT, 2000'
_computing_molecular_graphics
;
 PLUTO (Meetsma, 2003) 
 PLATON (Spek, 1994)
;
_computing_publication_material 'PLATON (Spek, 1990)'
_computing_structure_refinement 'SHELXL-97 (Sheldrick, 1997)'
_computing_structure_solution
;
 DIRDIF-99 (Beurskens et al., 1999)
;
_diffrn_ambient_temperature 100(1)
_diffrn_detector_area_resol_mean '4096x4096 / 62x62 (binned 512)'
_diffrn_measured_fraction_theta_full 0.995
_diffrn_measured_fraction_theta_max 0.995
_diffrn_measurement_device_type
;
  Bruker Smart Apex 
;
_diffrn_measurement_method 'phi and omega scans'
_diffrn_radiation_detector
;
  CCD area-detector
;
_diffrn_radiation_monochromator 'parallel mounted graphite'
_diffrn_radiation_source 'fine focus sealed Siemens Mo tube '
_diffrn_radiation_type MoK\a
_diffrn_radiation_wavelength 0.71073
_diffrn_reflns_av_R_equivalents 0.0292
_diffrn_reflns_av_sigmaI/netI 0.0533
_diffrn_reflns_limit_h_max 11
_diffrn_reflns_limit_h_min -11
_diffrn_reflns_limit_k_max 20
_diffrn_reflns_limit_k_min -20
_diffrn_reflns_limit_l_max 14
_diffrn_reflns_limit_l_min -13
_diffrn_reflns_number 14710
_diffrn_reflns_reduction_process
;
 Intensity data were corrected for Lorentz and polarization
  effects, decay and absorption and reduced to F~o~^2^
  using SAINT (Bruker, 2000) and SADABS (Sheldrick, 2001)
;
_diffrn_reflns_theta_full 25.03
_diffrn_reflns_theta_max 25.03
_diffrn_reflns_theta_min 2.37
_exptl_absorpt_coefficient_mu 0.335
_exptl_absorpt_correction_T_max 0.988
_exptl_absorpt_correction_T_min 0.918
_exptl_absorpt_correction_type multi-scan
_exptl_absorpt_process_details '(SADABS, Sheldrick, Bruker, 2000))'
_exptl_crystal_colour brown
_exptl_crystal_density_diffrn 1.641
_exptl_crystal_description platelet
_exptl_crystal_F_000 1002
_exptl_crystal_size_max 0.52
_exptl_crystal_size_mid 0.25
_exptl_crystal_size_min 0.034
_refine_diff_density_max 1.095
_refine_diff_density_min -0.377
_refine_diff_density_rms 0.118
_refine_ls_abs_structure_details
;
  Enantiomorph twin refinement resulted in 0.47(2) so ultimately set to 0.5
   Flack, H.D. & Bernardinelli, G. (1999, 2000)
;
_refine_ls_abs_structure_Flack -0.05(7)
_refine_ls_extinction_method none
_refine_ls_goodness_of_fit_ref 1.040
_refine_ls_hydrogen_treatment constr
_refine_ls_matrix_type full
_refine_ls_number_parameters 607
_refine_ls_number_reflns 7044
_refine_ls_number_restraints 285
_refine_ls_restrained_S_all 1.085
_refine_ls_R_factor_all 0.1286
_refine_ls_R_factor_gt 0.0941
_refine_ls_shift/su_max 0.265
_refine_ls_shift/su_mean 0.059
_refine_ls_structure_factor_coef Fsqd
_refine_ls_weighting_details 'calc w=1/[\s^2^(Fo^2^)+(0.1956P)^2^+0.0P] where P=(Fo^2^+2Fc^2^)/3'
_refine_ls_weighting_scheme calc
_refine_ls_wR_factor_gt 0.2505
_refine_ls_wR_factor_ref 0.2780
_reflns_number_gt 4645
_reflns_number_total 7044
_reflns_threshold_expression I>2\s(I)
_cod_data_source_file ja054544irom20050708_022308.cif
_cod_data_source_block global
_cod_original_sg_symbol_H-M 'P 21'
_cod_database_code 4112007
_vrn_publ_code_void_volume 31.3
_vrn_publ_code_frame_time_sec 30.0
_vrn_publ_code_meas_time_hour 18.0

loop_
_symmetry_equiv_pos_as_xyz
x,y,z
-x,1/2+y,-z

loop_
_atom_site_aniso_label
_atom_site_aniso_U_11
_atom_site_aniso_U_22
_atom_site_aniso_U_33
_atom_site_aniso_U_23
_atom_site_aniso_U_13
_atom_site_aniso_U_12
Ti 0.0575(9) 0.0774(11) 0.0594(9) 0.0021(8) -0.0104(7) -0.0066(8)
F1 0.070(3) 0.071(3) 0.059(3) 0.009(2) 0.000(2) -0.012(2)
F2 0.072(3) 0.083(3) 0.066(3) 0.003(3) -0.005(3) -0.017(3)
F3 0.056(3) 0.071(3) 0.073(3) 0.003(3) -0.002(2) 0.000(2)
F4 0.052(2) 0.072(3) 0.068(3) 0.002(3) 0.007(2) 0.001(2)
F5 0.063(3) 0.062(3) 0.058(3) 0.002(2) -0.003(2) -0.003(2)
F6 0.112(4) 0.056(3) 0.081(4) -0.015(3) -0.011(3) 0.021(3)
F7 0.132(6) 0.059(4) 0.147(6) -0.040(4) -0.009(5) 0.028(4)
F8 0.094(4) 0.037(3) 0.166(6) 0.014(3) -0.024(4) 0.008(3)
F9 0.083(4) 0.073(4) 0.151(6) 0.060(4) -0.012(4) 0.007(3)
F10 0.073(3) 0.061(3) 0.088(4) 0.027(3) -0.010(3) 0.000(3)
F11 0.066(3) 0.079(3) 0.077(3) -0.009(3) -0.011(3) -0.002(3)
F12 0.113(5) 0.121(5) 0.077(4) -0.023(4) -0.006(4) -0.039(4)
F13 0.144(6) 0.100(5) 0.112(5) -0.042(4) 0.056(5) -0.040(5)
F14 0.104(5) 0.068(4) 0.145(6) -0.025(4) 0.051(4) -0.005(3)
F15 0.073(3) 0.047(3) 0.110(4) 0.002(3) 0.004(3) 0.016(2)
F16 0.059(3) 0.056(3) 0.093(4) 0.009(2) 0.000(3) 0.017(2)
F17 0.057(3) 0.073(3) 0.119(5) 0.007(3) 0.022(3) 0.011(3)
F18 0.074(3) 0.066(3) 0.092(4) 0.012(3) 0.026(3) 0.006(3)
F19 0.089(4) 0.050(3) 0.107(4) 0.025(3) 0.014(3) 0.006(3)
F20 0.058(3) 0.040(2) 0.105(4) 0.017(2) -0.002(3) 0.004(2)
C1 0.104(7) 0.167(9) 0.114(7) 0.029(7) -0.041(6) 0.021(7)
C2 0.082(6) 0.162(8) 0.112(7) 0.044(7) -0.004(6) 0.017(6)
C3 0.093(6) 0.129(7) 0.102(7) 0.016(6) -0.016(6) 0.038(6)
C4 0.088(6) 0.128(7) 0.121(7) 0.059(6) 0.003(6) 0.034(6)
C5 0.124(7) 0.172(9) 0.080(6) 0.044(6) 0.003(6) 0.058(7)
C6 0.123(12) 0.244(18) 0.229(16) -0.004(16) -0.071(12) 0.017(14)
C7 0.119(11) 0.259(17) 0.180(14) 0.098(13) 0.021(10) 0.065(12)
C8 0.196(15) 0.155(14) 0.204(16) -0.038(13) -0.058(13) 0.086(12)
C9 0.088(9) 0.141(12) 0.269(17) 0.105(12) 0.001(11) -0.012(8)
C10 0.191(14) 0.249(17) 0.127(11) 0.048(12) 0.044(11) 0.120(13)
C11 0.105(6) 0.084(6) 0.118(7) -0.023(5) 0.013(6) 0.020(5)
C12 0.108(6) 0.078(6) 0.149(7) -0.011(6) 0.010(7) 0.003(5)
C13 0.108(6) 0.063(5) 0.135(7) 0.004(5) 0.041(6) 0.014(5)
C14 0.106(6) 0.055(4) 0.103(6) -0.006(5) -0.008(5) 0.025(5)
C15 0.067(5) 0.054(4) 0.134(7) -0.004(5) 0.005(5) 0.015(4)
C16 0.214(15) 0.138(12) 0.091(9) -0.010(9) 0.007(10) 0.028(12)
C17 0.166(14) 0.098(10) 0.241(17) -0.028(11) -0.031(13) -0.013(10)
C18 0.183(13) 0.086(8) 0.208(14) 0.046(10) 0.100(11) 0.037(9)
C19 0.192(14) 0.114(10) 0.141(12) -0.005(9) -0.039(11) 0.049(11)
C20 0.091(9) 0.107(10) 0.268(17) 0.011(12) 0.009(11) 0.009(8)
C21 0.051(4) 0.041(3) 0.068(4) -0.001(3) 0.001(4) 0.014(3)
C22 0.053(4) 0.055(4) 0.059(4) -0.006(3) 0.000(4) -0.002(3)
C23 0.054(4) 0.055(4) 0.055(4) -0.001(3) -0.005(3) 0.005(3)
C24 0.048(4) 0.056(4) 0.056(4) 0.004(3) -0.005(3) 0.002(3)
C25 0.049(4) 0.048(4) 0.070(4) -0.001(3) 0.002(4) 0.000(3)
C26 0.050(4) 0.041(4) 0.057(4) 0.004(3) -0.005(3) 0.011(3)
C27 0.061(4) 0.041(4) 0.080(5) 0.003(4) -0.014(4) 0.000(3)
C28 0.072(5) 0.043(4) 0.091(6) -0.002(4) -0.024(4) 0.005(4)
C29 0.078(5) 0.048(4) 0.104(6) -0.008(4) -0.018(5) 0.000(4)
C30 0.066(5) 0.044(4) 0.119(6) 0.007(4) -0.020(5) 0.003(4)
C31 0.059(5) 0.043(4) 0.112(6) 0.021(4) -0.023(4) 0.003(4)
C32 0.056(4) 0.043(4) 0.092(5) 0.021(4) -0.017(4) -0.006(3)
C33 0.062(4) 0.039(4) 0.074(5) 0.000(3) 0.004(4) -0.006(3)
C34 0.070(5) 0.064(4) 0.060(4) -0.001(4) -0.001(4) -0.013(4)
C35 0.080(5) 0.079(5) 0.071(5) -0.011(4) 0.007(5) -0.015(5)
C36 0.096(6) 0.074(5) 0.079(5) -0.019(4) 0.026(5) -0.024(5)
C37 0.086(5) 0.058(5) 0.088(6) -0.009(4) 0.023(5) -0.016(4)
C38 0.074(5) 0.042(4) 0.086(5) -0.002(4) 0.013(4) 0.002(4)
C39 0.053(4) 0.041(4) 0.064(4) -0.007(3) -0.003(3) 0.000(3)
C40 0.055(4) 0.037(3) 0.067(4) -0.006(3) -0.001(3) 0.004(3)
C41 0.058(4) 0.053(4) 0.063(4) -0.004(4) 0.014(4) 0.013(3)
C42 0.061(4) 0.047(4) 0.072(5) -0.003(4) 0.018(4) 0.006(4)
C43 0.064(4) 0.046(4) 0.071(4) 0.007(3) -0.005(4) 0.011(3)
C44 0.053(4) 0.041(3) 0.066(4) 0.006(3) 0.001(3) 0.010(3)
B 0.048(5) 0.051(5) 0.062(6) 0.007(4) 0.000(4) 0.000(4)

loop_
_atom_site_label
_atom_site_type_symbol
_atom_site_thermal_displace_type
_atom_site_fract_x
_atom_site_fract_y
_atom_site_fract_z
_atom_site_occupancy
_atom_site_U_iso_or_equiv
Ti Ti Uani 0.35644(16) 0.75656(10) 0.38035(13) 1.000 0.0654(6)
F1 F Uani -0.0154(5) 0.6186(3) 0.1663(4) 1.000 0.0669(17)
F2 F Uani 0.1997(5) 0.6762(3) 0.2844(4) 1.000 0.0741(17)
F3 F Uani 0.3957(5) 0.7449(3) 0.1889(4) 1.000 0.0670(17)
F4 F Uani 0.3849(4) 0.7608(3) -0.0414(4) 1.000 0.0639(16)
F5 F Uani 0.1684(5) 0.7110(3) -0.1606(4) 1.000 0.0613(17)
F6 F Uani -0.1871(7) 0.7407(3) 0.0768(5) 1.000 0.084(2)
F7 F Uani -0.2672(8) 0.8883(4) 0.0595(7) 1.000 0.114(3)
F8 F Uani -0.2503(7) 0.9677(3) -0.1359(7) 1.000 0.101(3)
F9 F Uani -0.1463(6) 0.8948(4) -0.3115(6) 1.000 0.103(3)
F10 F Uani -0.0696(5) 0.7456(3) -0.2966(5) 1.000 0.0747(19)
F11 F Uani -0.2576(5) 0.6263(3) -0.2817(5) 1.000 0.0747(17)
F12 F Uani -0.2205(7) 0.5517(5) -0.4717(5) 1.000 0.104(3)
F13 F Uani 0.0100(9) 0.4696(5) -0.4943(7) 1.000 0.116(3)
F14 F Uani 0.1987(7) 0.4638(4) -0.3235(7) 1.000 0.104(3)
F15 F Uani 0.1762(6) 0.5454(3) -0.1404(5) 1.000 0.0768(19)
F16 F Uani -0.3778(5) 0.6616(3) -0.0768(5) 1.000 0.0696(19)
F17 F Uani -0.5409(5) 0.5609(3) 0.0134(6) 1.000 0.082(2)
F18 F Uani -0.4423(5) 0.4266(3) 0.1142(5) 1.000 0.0764(19)
F19 F Uani -0.1750(6) 0.3941(3) 0.1107(5) 1.000 0.082(2)
F20 F Uani -0.0131(5) 0.4930(3) 0.0171(5) 1.000 0.0680(18)
C1 C Uani 0.5521(14) 0.7254(10) 0.4935(12) 1.000 0.131(4)
C2 C Uani 0.5718(13) 0.6956(9) 0.3927(12) 1.000 0.119(4)
C3 C Uani 0.4756(13) 0.6398(8) 0.3806(10) 1.000 0.109(4)
C4 C Uani 0.3967(12) 0.6366(8) 0.4677(11) 1.000 0.113(4)
C5 C Uani 0.4479(15) 0.6905(9) 0.5436(10) 1.000 0.126(4)
C6 C Uani 0.671(2) 0.7794(15) 0.524(2) 1.000 0.203(9)
C7 C Uani 0.6757(18) 0.7091(18) 0.3076(17) 1.000 0.186(8)
C8 C Uani 0.465(3) 0.5845(14) 0.2806(19) 1.000 0.188(9)
C9 C Uani 0.2831(15) 0.5797(11) 0.485(2) 1.000 0.167(8)
C10 C Uani 0.450(2) 0.7178(16) 0.6640(12) 1.000 0.187(8)
C11 C Uani 0.2531(12) 0.8492(7) 0.4902(10) 1.000 0.102(4)
C12 C Uani 0.3592(13) 0.8874(8) 0.4470(11) 1.000 0.112(4)
C13 C Uani 0.3371(12) 0.8897(6) 0.3361(10) 1.000 0.100(3)
C14 C Uani 0.2174(12) 0.8564(6) 0.3057(9) 1.000 0.089(3)
C15 C Uani 0.1623(9) 0.8313(6) 0.4015(10) 1.000 0.085(3)
C16 C Uani 0.218(2) 0.8503(12) 0.6142(11) 1.000 0.148(7)
C17 C Uani 0.4842(19) 0.9371(11) 0.477(2) 1.000 0.170(8)
C18 C Uani 0.410(2) 0.9326(9) 0.2474(17) 1.000 0.155(7)
C19 C Uani 0.153(2) 0.8669(11) 0.1871(13) 1.000 0.151(7)
C20 C Uani 0.0267(13) 0.7903(10) 0.413(2) 1.000 0.155(7)
C21 C Uani 0.0628(8) 0.6607(5) -0.0046(7) 1.000 0.053(2)
C22 C Uani 0.0796(9) 0.6509(5) 0.1079(7) 1.000 0.056(2)
C23 C Uani 0.1913(9) 0.6798(5) 0.1707(7) 1.000 0.055(2)
C24 C Uani 0.2924(8) 0.7163(5) 0.1232(7) 1.000 0.054(2)
C25 C Uani 0.2863(8) 0.7254(5) 0.0079(8) 1.000 0.056(2)
C26 C Uani 0.1731(8) 0.6985(4) -0.0511(7) 1.000 0.050(2)
C27 C Uani -0.1315(9) 0.7334(5) -0.1095(8) 1.000 0.062(3)
C28 C Uani -0.1779(10) 0.7749(5) -0.0249(9) 1.000 0.070(3)
C29 C Uani -0.2202(11) 0.8520(6) -0.0316(10) 1.000 0.078(3)
C30 C Uani -0.2110(10) 0.8933(5) -0.1283(11) 1.000 0.078(3)
C31 C Uani -0.1617(9) 0.8563(5) -0.2107(10) 1.000 0.073(3)
C32 C Uani -0.1205(9) 0.7755(5) -0.2052(9) 1.000 0.065(3)
C33 C Uani -0.0429(9) 0.5929(5) -0.2003(8) 1.000 0.058(3)
C34 C Uani -0.1374(10) 0.5887(5) -0.2902(8) 1.000 0.065(3)
C35 C Uani -0.1229(12) 0.5509(7) -0.3864(9) 1.000 0.077(3)
C36 C Uani -0.0081(13) 0.5078(7) -0.3936(10) 1.000 0.082(3)
C37 C Uani 0.0888(12) 0.5058(6) -0.3147(10) 1.000 0.077(3)
C38 C Uani 0.0712(10) 0.5481(5) -0.2190(9) 1.000 0.067(3)
C39 C Uani -0.1837(9) 0.5836(4) -0.0276(7) 1.000 0.053(2)
C40 C Uani -0.3191(8) 0.5955(4) -0.0298(7) 1.000 0.053(2)
C41 C Uani -0.4074(9) 0.5447(5) 0.0181(7) 1.000 0.058(2)
C42 C Uani -0.3600(9) 0.4776(5) 0.0648(7) 1.000 0.059(3)
C43 C Uani -0.2246(9) 0.4603(5) 0.0665(8) 1.000 0.061(2)
C44 C Uani -0.1406(8) 0.5138(4) 0.0180(7) 1.000 0.053(2)
B B Uani -0.0731(10) 0.6430(5) -0.0884(8) 1.000 0.054(3)
H6 H Uiso 0.68850 0.77996 0.60563 1.000 0.3036
H6' H Uiso 0.64938 0.83263 0.49806 1.000 0.3036
H6" H Uiso 0.75038 0.76030 0.48952 1.000 0.3036
H7 H Uiso 0.70816 0.76333 0.31320 1.000 0.2779
H7' H Uiso 0.63448 0.69976 0.23236 1.000 0.2779
H7" H Uiso 0.75131 0.67305 0.32234 1.000 0.2779
H8 H Uiso 0.45594 0.53040 0.30656 1.000 0.2828
H8' H Uiso 0.54568 0.58919 0.23926 1.000 0.2828
H8" H Uiso 0.38565 0.59845 0.23168 1.000 0.2828
H9 H Uiso 0.26488 0.54837 0.41705 1.000 0.2499
H9' H Uiso 0.20214 0.60906 0.50071 1.000 0.2499
H9" H Uiso 0.30875 0.54492 0.54754 1.000 0.2499
H10 H Uiso 0.52054 0.69005 0.70860 1.000 0.2812
H10' H Uiso 0.36242 0.70663 0.69346 1.000 0.2812
H10" H Uiso 0.46684 0.77434 0.66747 1.000 0.2812
H16 H Uiso 0.25316 0.80254 0.65141 1.000 0.2213
H16' H Uiso 0.12072 0.85257 0.61801 1.000 0.2213
H16" H Uiso 0.25965 0.89631 0.65141 1.000 0.2213
H17 H Uiso 0.47794 0.98658 0.43560 1.000 0.2557
H17' H Uiso 0.56450 0.90844 0.45788 1.000 0.2557
H17" H Uiso 0.49027 0.94820 0.55736 1.000 0.2557
H18 H Uiso 0.38346 0.98790 0.24555 1.000 0.2328
H18' H Uiso 0.38758 0.90873 0.17439 1.000 0.2328
H18" H Uiso 0.50768 0.92893 0.26505 1.000 0.2328
H19 H Uiso 0.21954 0.85520 0.13312 1.000 0.2269
H19' H Uiso 0.12194 0.92111 0.17703 1.000 0.2269
H19" H Uiso 0.07654 0.83109 0.17530 1.000 0.2269
H20 H Uiso -0.03237 0.80016 0.34554 1.000 0.2333
H20' H Uiso -0.01515 0.81084 0.47801 1.000 0.2333
H20" H Uiso 0.04121 0.73373 0.42140 1.000 0.2333

loop_
_atom_type_symbol
_atom_type_description
_atom_type_scat_dispersion_real
_atom_type_scat_dispersion_imag
_atom_type_scat_source
Ti Ti 0.2776 0.4457 'International Tables Vol C Tables 4.2.6.8 and 6.1.1.4'
F F 0.0171 0.0103 'International Tables Vol C Tables 4.2.6.8 and 6.1.1.4'
B B 0.0013 0.0007 'International Tables Vol C Tables 4.2.6.8 and 6.1.1.4'
H H 0.0000 0.0000 'International Tables Vol C Tables 4.2.6.8 and 6.1.1.4'
C C 0.0033 0.0016 'International Tables Vol C Tables 4.2.6.8 and 6.1.1.4'

loop_
_geom_angle_atom_site_label_1
_geom_angle_atom_site_label_2
_geom_angle_atom_site_label_3
_geom_angle
_geom_angle_publ_flag
F2 Ti F3 67.62(18) yes
F2 Ti C1 130.8(4) yes
F2 Ti C2 110.3(4) yes
F2 Ti C3 79.7(3) yes
F2 Ti C4 78.1(3) yes
F2 Ti C5 109.6(4) yes
F2 Ti C11 111.7(3) yes
F2 Ti C12 135.6(3) yes
F2 Ti C13 114.7(3) yes
F2 Ti C14 83.0(3) yes
F2 Ti C15 80.9(3) yes
F3 Ti C1 110.8(4) yes
F3 Ti C2 79.3(4) yes
F3 Ti C3 79.1(3) yes
F3 Ti C4 109.3(4) yes
F3 Ti C5 132.8(4) yes
F3 Ti C11 135.5(3) yes
F3 Ti C12 114.1(3) yes
F3 Ti C13 82.9(3) yes
F3 Ti C14 79.7(3) yes
F3 Ti C15 110.1(3) yes
C1 Ti C2 32.8(5) yes
C1 Ti C3 53.3(5) yes
C1 Ti C4 55.3(5) yes
C1 Ti C5 33.6(5) yes
C1 Ti C11 101.9(5) yes
C1 Ti C12 91.6(5) yes
C1 Ti C13 113.7(5) yes
C1 Ti C14 146.2(5) yes
C1 Ti C15 135.7(5) yes
C2 Ti C3 33.4(5) yes
C2 Ti C4 57.3(5) yes
C2 Ti C5 56.7(5) yes
C2 Ti C11 133.6(5) yes
C2 Ti C12 113.6(5) yes
C2 Ti C13 119.9(5) yes
C2 Ti C14 148.3(5) yes
C2 Ti C15 167.9(5) yes
C3 Ti C4 33.9(4) yes
C3 Ti C5 55.1(5) yes
C3 Ti C11 145.5(4) yes
C3 Ti C12 144.5(5) yes
C3 Ti C13 150.3(4) yes
C3 Ti C14 156.5(4) yes
C3 Ti C15 153.2(4) yes
C4 Ti C5 33.8(5) yes
C4 Ti C11 114.1(4) yes
C4 Ti C12 132.8(5) yes
C4 Ti C13 165.5(4) yes
C4 Ti C14 153.6(4) yes
C4 Ti C15 123.2(4) yes
C5 Ti C11 90.7(5) yes
C5 Ti C12 99.9(5) yes
C5 Ti C13 131.8(5) yes
C5 Ti C14 147.4(4) yes
C5 Ti C15 116.0(5) yes
C11 Ti C12 33.9(4) yes
C11 Ti C13 56.0(4) yes
C11 Ti C14 56.8(4) yes
C11 Ti C15 34.3(4) yes
C12 Ti C13 33.0(4) yes
C12 Ti C14 55.7(4) yes
C12 Ti C15 56.1(4) yes
C13 Ti C14 33.6(4) yes
C13 Ti C15 56.0(4) yes
C14 Ti C15 34.2(4) yes
Ti F2 C23 117.6(5) yes
Ti F3 C24 115.4(5) yes
Ti C1 C2 74.4(8) yes
Ti C1 C5 74.3(8) yes
Ti C1 C6 126.9(13) yes
C2 C1 C5 113.3(14) no
C2 C1 C6 106.6(14) no
C5 C1 C6 139.1(15) no
Ti C2 C1 72.7(8) yes
Ti C2 C3 70.7(8) yes
Ti C2 C7 123.0(12) yes
C1 C2 C3 102.5(12) no
C1 C2 C7 134.3(16) no
C3 C2 C7 123.0(15) no
Ti C3 C2 75.9(8) yes
Ti C3 C4 73.2(8) yes
Ti C3 C8 121.5(12) yes
C2 C3 C4 113.0(12) no
C2 C3 C8 122.0(15) no
C4 C3 C8 124.9(15) no
Ti C4 C3 72.9(8) yes
Ti C4 C5 75.8(8) yes
Ti C4 C9 121.2(10) yes
C3 C4 C5 106.2(12) no
C3 C4 C9 127.7(14) no
C5 C4 C9 125.9(14) no
Ti C5 C1 72.1(8) yes
Ti C5 C4 70.4(8) yes
Ti C5 C10 128.1(13) yes
C1 C5 C4 104.9(12) no
C1 C5 C10 108.9(14) no
C4 C5 C10 145.2(15) no
Ti C11 C12 74.1(8) yes
Ti C11 C15 73.0(6) yes
Ti C11 C16 133.3(10) yes
C12 C11 C15 107.0(11) no
C12 C11 C16 125.9(12) no
C15 C11 C16 124.2(12) no
Ti C12 C11 72.0(8) yes
Ti C12 C13 72.1(7) yes
Ti C12 C17 126.3(10) yes
C11 C12 C13 108.2(11) no
C11 C12 C17 144.0(14) no
C13 C12 C17 107.1(13) no
Ti C13 C12 74.9(7) yes
Ti C13 C14 73.2(6) yes
Ti C13 C18 126.3(9) yes
C12 C13 C14 109.8(11) no
C12 C13 C18 131.3(13) no
C14 C13 C18 118.0(12) no
Ti C14 C13 73.3(7) yes
Ti C14 C15 73.3(6) yes
Ti C14 C19 129.9(9) yes
C13 C14 C15 107.5(10) no
C13 C14 C19 120.6(12) no
C15 C14 C19 130.4(12) no
Ti C15 C11 72.7(6) yes
Ti C15 C14 72.4(6) yes
Ti C15 C20 120.0(8) yes
C11 C15 C14 107.3(9) no
C11 C15 C20 124.3(13) no
C14 C15 C20 128.4(13) no
C22 C21 C26 113.6(8) no
C22 C21 B 128.3(8) yes
C26 C21 B 117.7(7) yes
F1 C22 C21 122.0(8) yes
F1 C22 C23 115.5(7) yes
C21 C22 C23 122.3(8) no
F2 C23 C22 121.2(8) yes
F2 C23 C24 116.7(8) yes
C22 C23 C24 121.9(8) no
F3 C24 C23 119.0(7) yes
F3 C24 C25 121.5(7) yes
C23 C24 C25 119.5(8) no
F4 C25 C24 120.8(7) yes
F4 C25 C26 122.0(8) yes
C24 C25 C26 117.1(8) no
F5 C26 C21 119.1(7) yes
F5 C26 C25 115.4(7) yes
C21 C26 C25 125.5(8) no
C28 C27 C32 114.3(8) no
C28 C27 B 120.5(8) yes
C32 C27 B 124.6(8) yes
F6 C28 C27 120.0(8) yes
F6 C28 C29 114.8(9) yes
C27 C28 C29 125.1(10) no
F7 C29 C28 120.3(10) yes
F7 C29 C30 119.6(9) yes
C28 C29 C30 120.1(10) no
F8 C30 C29 120.9(11) yes
F8 C30 C31 122.4(11) yes
C29 C30 C31 116.7(9) no
F9 C31 C30 120.2(8) yes
F9 C31 C32 116.2(9) yes
C30 C31 C32 123.5(10) no
F10 C32 C27 123.1(8) yes
F10 C32 C31 116.7(9) yes
C27 C32 C31 120.2(9) no
C34 C33 C38 111.3(9) no
C34 C33 B 120.9(8) yes
C38 C33 B 127.8(8) yes
F11 C34 C33 118.0(8) yes
F11 C34 C35 115.9(9) yes
C33 C34 C35 126.1(10) no
F12 C35 C34 122.0(10) yes
F12 C35 C36 121.0(10) yes
C34 C35 C36 117.0(10) no
F13 C36 C35 117.6(11) yes
F13 C36 C37 118.9(11) yes
C35 C36 C37 123.2(11) no
F14 C37 C36 122.2(11) yes
F14 C37 C38 120.3(10) yes
C36 C37 C38 117.5(11) no
F15 C38 C33 120.1(9) yes
F15 C38 C37 115.1(9) yes
C33 C38 C37 124.8(10) no
C40 C39 C44 114.9(7) no
C40 C39 B 125.0(7) yes
C44 C39 B 119.7(7) yes
F16 C40 C39 121.6(7) yes
F16 C40 C41 114.7(7) yes
C39 C40 C41 123.7(7) no
F17 C41 C40 120.3(7) yes
F17 C41 C42 120.4(8) yes
C40 C41 C42 119.3(8) no
F18 C42 C41 121.4(8) yes
F18 C42 C43 118.4(7) yes
C41 C42 C43 120.2(8) no
F19 C43 C42 121.6(8) yes
F19 C43 C44 120.4(8) yes
C42 C43 C44 118.0(8) no
F20 C44 C39 120.4(7) yes
F20 C44 C43 115.8(7) yes
C39 C44 C43 123.8(8) no
C1 C6 H6' 109.42 no
C1 C6 H6" 109.68 no
H6 C6 H6' 109.17 no
H6 C6 H6" 109.50 no
H6' C6 H6" 109.99 no
C1 C6 H6 109.06 no
C2 C7 H7 109.46 no
H7 C7 H7' 109.39 no
H7 C7 H7" 109.45 no
H7' C7 H7" 109.48 no
C2 C7 H7' 109.49 no
C2 C7 H7" 109.56 no
C3 C8 H8" 109.34 no
C3 C8 H8 109.50 no
C3 C8 H8' 109.59 no
H8 C8 H8" 109.29 no
H8' C8 H8" 109.47 no
H8 C8 H8' 109.64 no
C4 C9 H9 109.32 no
C4 C9 H9" 109.59 no
H9 C9 H9' 109.31 no
C4 C9 H9' 109.46 no
H9' C9 H9" 109.70 no
H9 C9 H9" 109.45 no
C5 C10 H10" 109.47 no
H10 C10 H10' 109.42 no
H10' C10 H10" 109.23 no
C5 C10 H10 109.66 no
H10 C10 H10" 109.80 no
C5 C10 H10' 109.25 no
C11 C16 H16 109.25 no
C11 C16 H16" 109.30 no
H16 C16 H16' 109.67 no
H16 C16 H16" 109.20 no
H16' C16 H16" 109.76 no
C11 C16 H16' 109.65 no
C12 C17 H17 109.58 no
C12 C17 H17' 109.56 no
H17 C17 H17" 109.34 no
H17' C17 H17" 109.35 no
C12 C17 H17" 109.41 no
H17 C17 H17' 109.58 no
C13 C18 H18 109.75 no
H18 C18 H18' 109.59 no
C13 C18 H18' 109.77 no
C13 C18 H18" 109.43 no
H18' C18 H18" 109.14 no
H18 C18 H18" 109.15 no
C14 C19 H19 109.42 no
C14 C19 H19' 109.49 no
H19 C19 H19' 109.45 no
H19 C19 H19" 109.47 no
C14 C19 H19" 109.50 no
H19' C19 H19" 109.50 no
H20 C20 H20" 109.22 no
H20' C20 H20" 109.82 no
H20 C20 H20' 109.50 no
C15 C20 H20 109.20 no
C15 C20 H20' 109.66 no
C15 C20 H20" 109.42 no
C27 B C39 112.8(7) yes
C33 B C39 101.8(6) yes
C27 B C33 116.2(7) yes
C21 B C27 100.8(6) yes
C21 B C33 113.8(7) yes
C21 B C39 112.0(7) yes

loop_
_geom_bond_atom_site_label_1
_geom_bond_atom_site_label_2
_geom_bond_distance
_geom_bond_publ_flag
Ti F2 2.325(5) yes
Ti F3 2.370(5) yes
Ti C1 2.361(14) yes
Ti C2 2.382(14) yes
Ti C3 2.319(14) yes
Ti C4 2.322(14) yes
Ti C5 2.389(13) yes
Ti C11 2.343(12) yes
Ti C12 2.370(14) yes
Ti C13 2.337(10) yes
Ti C14 2.336(11) yes
Ti C15 2.347(10) yes
F1 C22 1.337(10) yes
F2 C23 1.365(10) yes
F3 C24 1.346(10) yes
F4 C25 1.328(10) yes
F5 C26 1.331(10) yes
F6 C28 1.363(12) yes
F7 C29 1.369(14) yes
F8 C30 1.329(10) yes
F9 C31 1.396(13) yes
F10 C32 1.343(12) yes
F11 C34 1.370(11) yes
F12 C35 1.364(13) yes
F13 C36 1.397(15) yes
F14 C37 1.320(13) yes
F15 C38 1.362(12) yes
F16 C40 1.374(9) yes
F17 C41 1.357(10) yes
F18 C42 1.360(10) yes
F19 C43 1.329(10) yes
F20 C44 1.321(9) yes
C1 C2 1.34(2) no
C1 C5 1.37(2) no
C1 C6 1.53(3) no
C2 C3 1.35(2) no
C2 C7 1.52(2) no
C3 C4 1.354(18) no
C3 C8 1.53(3) no
C4 C5 1.369(19) no
C4 C9 1.52(2) no
C5 C10 1.52(2) no
C11 C12 1.375(18) no
C11 C15 1.385(16) no
C11 C16 1.555(18) no
C12 C13 1.337(18) no
C12 C17 1.53(2) no
C13 C14 1.350(16) no
C13 C18 1.52(2) no
C14 C15 1.378(16) no
C14 C19 1.53(2) no
C15 C20 1.537(17) no
C21 C22 1.362(12) no
C21 C26 1.423(11) no
C21 B 1.660(13) yes
C22 C23 1.392(12) no
C23 C24 1.345(12) no
C24 C25 1.392(13) no
C25 C26 1.370(12) no
C27 C28 1.347(14) no
C27 C32 1.367(14) no
C27 B 1.661(12) yes
C28 C29 1.381(13) no
C29 C30 1.368(17) no
C30 C31 1.299(16) no
C31 C32 1.438(12) no
C33 C34 1.386(14) no
C33 C38 1.402(13) no
C33 B 1.639(13) yes
C34 C35 1.341(15) no
C35 C36 1.368(17) no
C36 C37 1.307(17) no
C37 C38 1.379(15) no
C39 C40 1.364(12) no
C39 C44 1.367(10) no
C39 B 1.700(12) yes
C40 C41 1.389(12) no
C41 C42 1.346(12) no
C42 C43 1.381(13) no
C43 C44 1.394(12) no
C6 H6 0.9848 no
C6 H6' 0.9790 no
C6 H6" 0.9748 no
C7 H7 0.9806 no
C7 H7' 0.9804 no
C7 H7" 0.9796 no
C8 H8 0.9801 no
C8 H8' 0.9780 no
C8 H8" 0.9821 no
C9 H9 0.9825 no
C9 H9' 0.9796 no
C9 H9" 0.9777 no
C10 H10 0.9769 no
C10 H10' 0.9837 no
C10 H10" 0.9791 no
C16 H16 0.9822 no
C16 H16' 0.9754 no
C16 H16" 0.9811 no
C17 H17 0.9794 no
C17 H17' 0.9792 no
C17 H17" 0.9822 no
C18 H18 0.9793 no
C18 H18' 0.9792 no
C18 H18" 0.9847 no
C19 H19 0.9803 no
C19 H19' 0.9798 no
C19 H19" 0.9797 no
C20 H20 0.9834 no
C20 H20' 0.9762 no
C20 H20" 0.9797 no

loop_
_geom_contact_atom_site_label_1
_geom_contact_atom_site_label_2
_geom_contact_distance
_geom_contact_site_symmetry_2
_geom_contact_publ_flag
Ti C19 3.522(18) . no
Ti H18' 3.6149 . no
Ti H18" 3.6231 . no
Ti H19 3.6009 . no
Ti H20" 3.2399 . no
F1 F2 2.676(7) . no
F1 F6 2.859(8) . no
F1 F20 2.795(7) . no
F1 C39 2.840(10) . no
F1 C44 2.761(9) . no
F2 F1 2.676(7) . no
F2 F3 2.612(7) . no
F2 C3 2.976(14) . no
F2 C4 2.928(14) . no
F2 C8 3.08(3) . no
F2 C9 2.99(2) . no
F2 C14 3.088(11) . no
F2 C15 3.031(12) . no
F2 C20 3.086(19) . no
F2 C24 2.308(10) . no
F3 C3 2.984(14) . no
F3 C7 3.11(2) . no
F3 C8 3.01(2) . no
F3 C13 3.117(12) . no
F3 F2 2.612(7) . no
F3 F4 2.777(7) . no
F3 C2 3.033(15) . no
F3 C23 2.319(10) . no
F3 C14 3.016(12) . no
F3 C18 3.278(16) . no
F3 C19 3.19(2) . no
F4 F18 3.026(7) 2_555 no
F4 F3 2.777(7) . no
F4 F16 2.964(7) 1_655 no
F4 F5 2.648(7) . no
F5 F4 2.648(7) . no
F5 C38 3.009(10) . no
F5 F10 2.850(7) . no
F5 F15 2.835(7) . no
F5 C27 3.119(10) . no
F5 C33 2.930(10) . no
F5 C32 3.096(10) . no
F6 F16 2.892(8) . no
F6 F7 2.645(9) . no
F6 C7 3.22(2) 1_455 no
F6 F1 2.859(8) . no
F6 C39 2.960(9) . no
F6 C40 3.045(9) . no
F6 C22 3.070(11) . no
F6 C21 3.061(10) . no
F7 F8 2.727(11) . no
F7 F6 2.645(9) . no
F7 F15 2.971(9) 2_555 no
F8 F17 3.075(9) 2_455 no
F8 F7 2.727(11) . no
F8 F9 2.717(10) . no
F8 C8 3.33(3) 2_555 no
F8 F20 2.934(9) 2_555 no
F9 F8 2.717(10) . no
F9 F13 3.060(11) 2_554 no
F9 F10 2.659(8) . no
F9 C6 3.26(2) 1_454 no
F10 C34 2.762(10) . no
F10 F11 2.781(7) . no
F10 F9 2.659(8) . no
F10 F5 2.850(7) . no
F10 C33 2.855(10) . no
F10 C6 3.30(2) 1_454 no
F11 C10 3.33(2) 1_454 no
F11 C27 2.974(11) . no
F11 C40 3.175(10) . no
F11 F16 2.877(8) . no
F11 F12 2.663(9) . no
F11 C39 3.177(10) . no
F11 C32 3.003(10) . no
F11 F10 2.781(7) . no
F12 C17 3.27(2) 2_545 no
F12 C12 3.148(16) 2_545 no
F12 F11 2.663(9) . no
F12 F13 2.722(12) . no
F13 C11 3.335(15) 2_545 no
F13 F9 3.060(11) 2_544 no
F13 C15 3.166(13) 2_545 no
F13 C9 3.332(19) 1_554 no
F13 F12 2.722(12) . no
F13 C16 3.31(2) 2_545 no
F13 F14 2.690(12) . no
F13 C20 3.24(2) 2_545 no
F14 C9 3.19(2) 1_554 no
F14 F13 2.690(12) . no
F14 F15 2.627(10) . no
F15 C26 2.824(9) . no
F15 C21 2.840(10) . no
F15 F7 2.971(9) 2_545 no
F15 F5 2.835(7) . no
F15 F20 2.906(8) . no
F15 F14 2.627(10) . no
F16 F17 2.649(8) . no
F16 C27 2.797(10) . no
F16 F6 2.892(8) . no
F16 F4 2.964(7) 1_455 no
F16 F11 2.877(8) . no
F16 C28 2.815(11) . no
F17 F8 3.075(9) 2_445 no
F17 C8 3.23(2) 1_455 no
F17 F18 2.742(8) . no
F17 C25 3.291(10) 1_455 no
F17 F16 2.649(8) . no
F18 F19 2.726(8) . no
F18 F4 3.026(7) 2_545 no
F18 F17 2.742(8) . no
F19 C25 3.365(10) 2_545 no
F19 F20 2.640(8) . no
F19 F18 2.726(8) . no
F20 C22 3.026(10) . no
F20 F15 2.906(8) . no
F20 C30 3.043(12) 2_545 no
F20 C38 3.159(12) . no
F20 F1 2.795(7) . no
F20 C29 3.342(12) 2_545 no
F20 C33 3.117(11) . no
F20 F19 2.640(8) . no
F20 F8 2.934(9) 2_545 no
F20 C21 2.974(10) . no
F2 H8" 2.4006 . no
F2 H9 2.7521 . no
F2 H20" 2.5563 . no
F2 H9' 2.8399 . no
F3 H18' 2.8001 . no
F3 H19 2.6291 . no
F3 H7' 2.5232 . no
F3 H8" 2.5532 . no
F5 H10' 2.7017 1_554 no
F6 H7' 2.7591 1_455 no
F8 H8" 2.8116 2_555 no
F9 H6 2.7048 1_454 no
F10 H6 2.6748 1_454 no
F11 H18 2.7223 2_545 no
F11 H10 2.4612 1_454 no
F12 H17 2.8584 2_545 no
F13 H16' 2.7616 2_545 no
F13 H20' 2.7146 2_545 no
F14 H9" 2.3995 1_554 no
F16 H10 2.7491 1_454 no
F17 H8" 2.8458 1_455 no
F17 H8' 2.8331 1_455 no
F20 H19' 2.7888 2_545 no
C1 C3 2.10(2) . no
C1 C4 2.17(2) . no
C1 C7 2.64(2) . no
C1 C8 3.57(3) . no
C1 C10 2.35(2) . no
C1 C12 3.39(2) . no
C2 F3 3.033(15) . no
C2 C4 2.257(19) . no
C2 C5 2.266(19) . no
C2 C6 2.30(3) . no
C2 C8 2.52(3) . no
C2 C10 3.58(2) . no
C3 F2 2.976(14) . no
C3 F3 2.984(14) . no
C3 C1 2.10(2) . no
C3 C5 2.177(18) . no
C3 C6 3.46(3) . no
C3 C7 2.53(3) . no
C3 C9 2.58(2) . no
C4 F2 2.928(14) . no
C4 C1 2.17(2) . no
C4 C2 2.257(19) . no
C4 C8 2.55(3) . no
C4 C10 2.76(2) . no
C5 C6 2.72(3) . no
C5 C2 2.266(19) . no
C5 C3 2.177(18) . no
C5 C9 2.57(2) . no
C5 C11 3.367(19) . no
C6 F9 3.26(2) 1_656 no
C6 C17 3.30(3) . no
C6 F10 3.30(2) 1_656 no
C7 F6 3.22(2) 1_655 no
C8 C23 3.37(3) . no
C8 F17 3.23(2) 1_655 no
C8 C24 3.34(3) . no
C8 C41 3.55(3) 1_655 no
C8 F8 3.33(3) 2_545 no
C9 C17 3.37(3) 2_646 no
C9 F14 3.19(2) 1_556 no
C9 C37 3.43(2) 1_556 no
C9 C36 3.56(2) 1_556 no
C9 F13 3.332(19) 1_556 no
C10 F11 3.33(2) 1_656 no
C10 C16 3.26(3) . no
C11 C5 3.367(19) . no
C11 C13 2.197(17) . no
C11 C14 2.225(16) . no
C11 C10 3.56(2) . no
C11 C20 2.58(2) . no
C11 C17 2.76(2) . no
C11 F13 3.335(15) 2_555 no
C12 C18 2.60(2) . no
C12 F12 3.148(16) 2_555 no
C12 C14 2.198(17) . no
C12 C16 2.61(2) . no
C12 C15 2.219(16) . no
C12 C1 3.39(2) . no
C13 C15 2.200(15) . no
C13 C35 3.559(16) 2_555 no
C13 F3 3.117(12) . no
C13 C17 2.31(2) . no
C13 C11 2.197(17) . no
C13 C19 2.51(2) . no
C14 C17 3.53(2) . no
C14 C24 3.363(14) . no
C14 F3 3.016(12) . no
C14 C11 2.225(16) . no
C14 C23 3.422(13) . no
C14 C18 2.46(2) . no
C14 C20 2.63(2) . no
C14 C12 2.198(17) . no
C14 C35 3.600(16) 2_555 no
C14 C36 3.528(17) 2_555 no
C14 F2 3.088(11) . no
C15 C16 2.599(18) . no
C15 F2 3.031(12) . no
C15 C36 3.378(16) 2_555 no
C15 C13 2.200(15) . no
C15 C12 2.219(16) . no
C15 F13 3.166(13) 2_555 no
C15 C19 2.64(2) . no
C16 F13 3.31(2) 2_555 no
C16 C10 3.26(3) . no
C17 C9 3.37(3) 2_656 no
C17 F12 3.27(2) 2_555 no
C17 C6 3.30(3) . no
C18 F3 3.278(16) . no
C19 F3 3.19(2) . no
C19 C23 3.22(2) . no
C19 Ti 3.522(18) . no
C19 C24 3.04(2) . no
C19 C25 3.55(2) . no
C19 C44 3.511(19) 2_555 no
C19 C43 3.556(19) 2_555 no
C20 F2 3.086(19) . no
C20 F13 3.24(2) 2_555 no
C21 F15 2.840(10) . no
C21 F6 3.061(10) . no
C21 F20 2.974(10) . no
C22 F20 3.026(10) . no
C22 F6 3.070(11) . no
C22 C44 3.336(11) . no
C23 C19 3.22(2) . no
C23 C8 3.37(3) . no
C24 C19 3.04(2) . no
C24 C8 3.34(3) . no
C25 C19 3.55(2) . no
C25 F17 3.291(10) 1_655 no
C25 F19 3.365(10) 2_555 no
C26 F15 2.824(9) . no
C26 C38 3.377(12) . no
C27 F11 2.974(11) . no
C27 F5 3.119(10) . no
C27 F16 2.797(10) . no
C28 F16 2.815(11) . no
C28 C40 3.367(11) . no
C29 F20 3.342(12) 2_555 no
C30 F20 3.043(12) 2_555 no
C32 F5 3.096(10) . no
C32 F11 3.003(10) . no
C32 C34 3.346(12) . no
C33 F5 2.930(10) . no
C33 F20 3.117(11) . no
C33 F10 2.855(10) . no
C34 C32 3.346(12) . no
C34 F10 2.762(10) . no
C35 C13 3.559(16) 2_545 no
C35 C14 3.600(16) 2_545 no
C36 C9 3.56(2) 1_554 no
C36 C14 3.528(17) 2_545 no
C36 C15 3.378(16) 2_545 no
C37 C9 3.43(2) 1_554 no
C38 C26 3.377(12) . no
C38 F5 3.009(10) . no
C38 F20 3.159(12) . no
C39 F6 2.960(9) . no
C39 F11 3.177(10) . no
C39 F1 2.840(10) . no
C40 F6 3.045(9) . no
C40 F11 3.175(10) . no
C40 C28 3.367(11) . no
C41 C8 3.55(3) 1_455 no
C43 C19 3.556(19) 2_545 no
C44 C19 3.511(19) 2_545 no
C44 C22 3.336(11) . no
C44 F1 2.761(9) . no
C4 H17 3.0428 2_646 no
C5 H16 3.0744 . no
C6 H10" 2.7596 . no
C6 H7 2.6009 . no
C6 H17' 2.5467 . no
C7 H6" 2.4238 . no
C7 H8' 2.5280 . no
C8 H17" 3.0457 2_646 no
C8 H9 2.7401 . no
C8 H7' 2.6820 . no
C9 H17 2.9664 2_646 no
C9 H8 2.9653 . no
C10 H16 2.4342 . no
C10 H6 2.7399 . no
C12 H6' 3.0630 . no
C16 H10" 2.8336 . no
C16 H20' 2.8311 . no
C16 H10' 2.9658 . no
C17 H9" 2.7960 2_656 no
C17 H18" 2.5786 . no
C17 H18 3.0192 . no
C17 H6' 2.4280 . no
C17 H8 3.0730 2_656 no
C18 H17 2.4927 . no
C18 H19' 2.9452 . no
C18 H19 2.6226 . no
C18 H17' 2.8996 . no
C19 H18' 2.4611 . no
C19 H20 2.9715 . no
C20 H19" 3.0155 . no
C20 H6" 3.0093 1_455 no
C20 H16' 2.7860 . no
C23 H19 3.0410 . no
C23 H19" 2.8246 . no
C23 H8" 2.4543 . no
C24 H19 2.4829 . no
C24 H19" 3.0078 . no
C24 H8" 2.5371 . no
C25 H19 2.7835 . no
C31 H6 2.8890 1_454 no
C32 H6 2.8650 1_454 no
C33 H19' 3.0517 2_545 no
C34 H18 3.0740 2_545 no
C36 H9' 3.0599 1_554 no
C37 H9" 2.9162 1_554 no
C38 H19' 2.9649 2_545 no
C41 H8' 2.8347 1_455 no
C42 H8' 3.0295 1_455 no
C43 H19 2.9984 2_545 no
C44 H19' 2.8444 2_545 no
H6 F9 2.7048 1_656 no
H6 F10 2.6748 1_656 no
H6 C10 2.7399 . no
H6 C31 2.8890 1_656 no
H6 C32 2.8650 1_656 no
H6 H10" 2.3829 . no
H6' C12 3.0630 . no
H6' C17 2.4280 . no
H6' H17' 1.6015 . no
H6" C7 2.4238 . no
H6" C20 3.0093 1_655 no
H6" H7 2.1330 . no
H6" H7" 2.5011 . no
H6" H20' 2.5054 1_655 no
H7 C6 2.6009 . no
H7 H6" 2.1330 . no
H7' F3 2.5232 . no
H7' F6 2.7591 1_655 no
H7' C8 2.6820 . no
H7' H8' 2.0873 . no
H7" H6" 2.5011 . no
H8 C9 2.9653 . no
H8 H9 2.4168 . no
H8 C17 3.0730 2_646 no
H8 H17" 2.1926 2_646 no
H8' F17 2.8331 1_655 no
H8' C7 2.5280 . no
H8' C41 2.8347 1_655 no
H8' C42 3.0295 1_655 no
H8' H7' 2.0873 . no
H8" F2 2.4006 . no
H8" F3 2.5532 . no
H8" F17 2.8458 1_655 no
H8" C23 2.4543 . no
H8" C24 2.5371 . no
H8" F8 2.8116 2_545 no
H9 F2 2.7521 . no
H9 C8 2.7401 . no
H9 H8 2.4168 . no
H9' F2 2.8399 . no
H9' C36 3.0599 1_556 no
H9" F14 2.3995 1_556 no
H9" C37 2.9162 1_556 no
H9" C17 2.7960 2_646 no
H9" H17 2.3449 2_646 no
H10 F11 2.4612 1_656 no
H10 F16 2.7491 1_656 no
H10' F5 2.7017 1_556 no
H10' C16 2.9658 . no
H10' H16 2.0105 . no
H10" C6 2.7596 . no
H10" C16 2.8336 . no
H10" H6 2.3829 . no
H10" H16 2.1805 . no
H16 C5 3.0744 . no
H16 C10 2.4342 . no
H16 H10' 2.0105 . no
H16 H10" 2.1805 . no
H16' C20 2.7860 . no
H16' H20' 2.2046 . no
H16' F13 2.7616 2_555 no
H17 C18 2.4927 . no
H17 H18 2.4106 . no
H17 H18" 2.3114 . no
H17 F12 2.8584 2_555 no
H17 C4 3.0428 2_656 no
H17 C9 2.9664 2_656 no
H17 H9" 2.3449 2_656 no
H17' C6 2.5467 . no
H17' C18 2.8996 . no
H17' H6' 1.6015 . no
H17' H18" 2.3739 . no
H17" C8 3.0457 2_656 no
H17" H8 2.1926 2_656 no
H18 C17 3.0192 . no
H18 H17 2.4106 . no
H18 F11 2.7223 2_555 no
H18 C34 3.0740 2_555 no
H18' Ti 3.6149 . no
H18' F3 2.8001 . no
H18' C19 2.4611 . no
H18' H19 1.9427 . no
H18" Ti 3.6231 . no
H18" C17 2.5786 . no
H18" H17 2.3114 . no
H18" H17' 2.3739 . no
H19 Ti 3.6009 . no
H19 F3 2.6291 . no
H19 C18 2.6226 . no
H19 C23 3.0410 . no
H19 C24 2.4829 . no
H19 C25 2.7835 . no
H19 H18' 1.9427 . no
H19 C43 2.9984 2_555 no
H19' C18 2.9452 . no
H19' F20 2.7888 2_555 no
H19' C33 3.0517 2_555 no
H19' C38 2.9649 2_555 no
H19' C44 2.8444 2_555 no
H19" C20 3.0155 . no
H19" C23 2.8246 . no
H19" C24 3.0078 . no
H19" H20 2.4402 . no
H20 C19 2.9715 . no
H20 H19" 2.4402 . no
H20' C16 2.8311 . no
H20' H6" 2.5054 1_455 no
H20' H16' 2.2046 . no
H20' F13 2.7146 2_555 no
H20" Ti 3.2399 . no
H20" F2 2.5563 . no

loop_
_geom_hbond_atom_site_label_D
_geom_hbond_atom_site_label_H
_geom_hbond_atom_site_label_A
_geom_hbond_distance_DH
_geom_hbond_distance_HA
_geom_hbond_distance_DA
_geom_hbond_angle_DHA
_geom_hbond_site_symmetry_A
_geom_hbond_publ_flag
C7 H7' F3 0.9800 2.5200 3.11(2) 118.00 . yes
C8 H8" F2 0.9800 2.4000 3.08(3) 126.00 . yes
C9 H9" F14 0.9800 2.4000 3.19(2) 138.00 1_556 yes
C10 H10 F11 0.9800 2.4600 3.33(2) 148.00 1_656 yes

loop_
_geom_torsion_atom_site_label_1
_geom_torsion_atom_site_label_2
_geom_torsion_atom_site_label_3
_geom_torsion_atom_site_label_4
_geom_torsion
_geom_torsion_publ_flag
F3 Ti F2 C23 -15.5(5) no
C1 Ti F2 C23 -114.2(7) no
C2 Ti F2 C23 -84.1(6) no
C3 Ti F2 C23 -97.8(6) no
C4 Ti F2 C23 -132.4(6) no
C5 Ti F2 C23 -144.8(6) no
C11 Ti F2 C23 116.2(6) no
C12 Ti F2 C23 86.7(7) no
C13 Ti F2 C23 54.9(6) no
C14 Ti F2 C23 66.2(6) no
C15 Ti F2 C23 100.7(6) no
F2 Ti F3 C24 16.0(5) no
C1 Ti F3 C24 142.9(6) no
C2 Ti F3 C24 133.3(6) no
C3 Ti F3 C24 99.3(6) no
C4 Ti F3 C24 83.7(6) no
C5 Ti F3 C24 112.5(7) no
C11 Ti F3 C24 -82.8(7) no
C12 Ti F3 C24 -115.5(6) no
C13 Ti F3 C24 -104.4(6) no
C14 Ti F3 C24 -70.6(6) no
C15 Ti F3 C24 -54.6(6) no
F2 Ti C1 C2 60.3(10) no
F2 Ti C1 C5 -59.9(10) no
F2 Ti C1 C6 159.6(13) no
F3 Ti C1 C2 -17.5(10) no
F3 Ti C1 C5 -137.8(8) no
F3 Ti C1 C6 81.8(15) no
C2 Ti C1 C5 -120.3(14) no
C2 Ti C1 C6 99.3(17) no
C3 Ti C1 C2 40.0(9) no
C3 Ti C1 C5 -80.2(10) no
C3 Ti C1 C6 139.3(16) no
C4 Ti C1 C2 82.1(10) no
C4 Ti C1 C5 -38.2(9) no
C4 Ti C1 C6 -178.6(17) no
C5 Ti C1 C2 120.3(14) no
C5 Ti C1 C6 -140.4(19) no
C11 Ti C1 C2 -166.7(9) no
C11 Ti C1 C5 73.0(9) no
C11 Ti C1 C6 -67.4(15) no
C12 Ti C1 C2 -134.1(10) no
C12 Ti C1 C5 105.6(9) no
C12 Ti C1 C6 -34.8(15) no
C13 Ti C1 C2 -108.9(9) no
C13 Ti C1 C5 130.9(9) no
C13 Ti C1 C6 -9.6(16) no
C14 Ti C1 C2 -120.5(10) no
C14 Ti C1 C5 119.2(10) no
C14 Ti C1 C6 -21.2(19) no
C15 Ti C1 C2 -173.8(8) no
C15 Ti C1 C5 65.9(11) no
C15 Ti C1 C6 -74.5(16) no
F2 Ti C2 C1 -135.5(9) no
F2 Ti C2 C3 -25.1(8) no
F2 Ti C2 C7 92.4(15) no
F3 Ti C2 C1 163.3(10) no
F3 Ti C2 C3 -86.2(8) no
F3 Ti C2 C7 31.2(15) no
C1 Ti C2 C3 110.4(13) no
C1 Ti C2 C7 -132.1(19) no
C3 Ti C2 C1 -110.4(13) no
C3 Ti C2 C7 117.5(18) no
C4 Ti C2 C1 -75.3(10) no
C4 Ti C2 C3 35.1(8) no
C4 Ti C2 C7 152.6(17) no
C5 Ti C2 C1 -34.9(9) no
C5 Ti C2 C3 75.6(9) no
C5 Ti C2 C7 -167.0(17) no
C11 Ti C2 C1 18.1(12) no
C11 Ti C2 C3 128.5(8) no
C11 Ti C2 C7 -114.0(15) no
C12 Ti C2 C1 51.5(10) no
C12 Ti C2 C3 162.0(8) no
C12 Ti C2 C7 -80.6(16) no
C13 Ti C2 C1 88.0(10) no
C13 Ti C2 C3 -161.6(7) no
C13 Ti C2 C7 -44.1(16) no
C14 Ti C2 C1 113.9(11) no
C14 Ti C2 C3 -135.6(9) no
C14 Ti C2 C7 -18(2) no
F2 Ti C3 C2 156.2(8) no
F2 Ti C3 C4 -84.0(7) no
F2 Ti C3 C8 37.1(14) no
F3 Ti C3 C2 87.2(8) no
F3 Ti C3 C4 -152.9(8) no
F3 Ti C3 C8 -31.9(14) no
C1 Ti C3 C2 -39.3(8) no
C1 Ti C3 C4 80.5(9) no
C1 Ti C3 C8 -158.4(16) no
C2 Ti C3 C4 119.9(12) no
C2 Ti C3 C8 -119.1(17) no
C4 Ti C3 C2 -119.9(12) no
C4 Ti C3 C8 121.0(17) no
C5 Ti C3 C2 -81.0(9) no
C5 Ti C3 C4 38.9(8) no
C5 Ti C3 C8 159.9(16) no
C11 Ti C3 C2 -90.3(11) no
C11 Ti C3 C4 29.6(12) no
C11 Ti C3 C8 150.6(14) no
C12 Ti C3 C2 -29.2(12) no
C12 Ti C3 C4 90.6(10) no
C12 Ti C3 C8 -148.3(14) no
C13 Ti C3 C2 33.5(13) no
C13 Ti C3 C4 153.4(9) no
C13 Ti C3 C8 -85.6(17) no
C14 Ti C3 C2 112.9(12) no
C14 Ti C3 C4 -127.2(11) no
C14 Ti C3 C8 -6(2) no
C15 Ti C3 C2 -159.6(9) no
C15 Ti C3 C4 -39.7(13) no
C15 Ti C3 C8 81.3(17) no
F2 Ti C4 C3 89.2(7) no
F2 Ti C4 C5 -158.6(8) no
F2 Ti C4 C9 -35.0(13) no
F3 Ti C4 C3 28.2(8) no
F3 Ti C4 C5 140.5(7) no
F3 Ti C4 C9 -95.9(13) no
C1 Ti C4 C3 -74.2(8) no
C1 Ti C4 C5 38.0(8) no
C1 Ti C4 C9 161.6(15) no
C2 Ti C4 C3 -34.5(8) no
C2 Ti C4 C5 77.7(9) no
C2 Ti C4 C9 -158.7(15) no
C3 Ti C4 C5 112.2(11) no
C3 Ti C4 C9 -124.2(16) no
C5 Ti C4 C3 -112.2(11) no
C5 Ti C4 C9 123.6(16) no
C11 Ti C4 C3 -162.1(7) no
C11 Ti C4 C5 -49.9(9) no
C11 Ti C4 C9 73.7(14) no
C12 Ti C4 C3 -127.7(8) no
C12 Ti C4 C5 -15.5(10) no
C12 Ti C4 C9 108.1(13) no
C14 Ti C4 C3 134.5(9) no
C14 Ti C4 C5 -113.3(11) no
C14 Ti C4 C9 10.3(19) no
C15 Ti C4 C3 159.9(7) no
C15 Ti C4 C5 -87.9(9) no
C15 Ti C4 C9 35.7(14) no
F2 Ti C5 C1 136.0(9) no
F2 Ti C5 C4 22.3(8) no
F2 Ti C5 C10 -123.7(14) no
F3 Ti C5 C1 58.8(11) no
F3 Ti C5 C4 -54.9(10) no
F3 Ti C5 C10 159.1(13) no
C1 Ti C5 C4 -113.7(12) no
C1 Ti C5 C10 100.4(18) no
C2 Ti C5 C1 34.1(9) no
C2 Ti C5 C4 -79.6(9) no
C2 Ti C5 C10 134.4(16) no
C3 Ti C5 C1 74.6(10) no
C3 Ti C5 C4 -39.1(8) no
C3 Ti C5 C10 175.0(17) no
C4 Ti C5 C1 113.7(12) no
C4 Ti C5 C10 -145.9(19) no
C11 Ti C5 C1 -110.6(9) no
C11 Ti C5 C4 135.7(8) no
C11 Ti C5 C10 -10.3(15) no
C12 Ti C5 C1 -77.8(9) no
C12 Ti C5 C4 168.5(8) no
C12 Ti C5 C10 22.6(15) no
C13 Ti C5 C1 -68.2(11) no
C13 Ti C5 C4 178.1(7) no
C13 Ti C5 C10 32.1(17) no
C14 Ti C5 C1 -115.6(11) no
C14 Ti C5 C4 130.7(9) no
C14 Ti C5 C10 -15.3(19) no
C15 Ti C5 C1 -134.8(9) no
C15 Ti C5 C4 111.5(8) no
C15 Ti C5 C10 -34.4(16) no
F2 Ti C11 C12 -141.8(7) no
F2 Ti C11 C15 -27.8(7) no
F2 Ti C11 C16 93.5(13) no
F3 Ti C11 C12 -62.1(9) no
F3 Ti C11 C15 51.8(8) no
F3 Ti C11 C16 173.1(12) no
C1 Ti C11 C12 74.8(8) no
C1 Ti C11 C15 -171.3(7) no
C1 Ti C11 C16 -50.0(14) no
C2 Ti C11 C12 64.9(10) no
C2 Ti C11 C15 178.9(7) no
C2 Ti C11 C16 -59.9(15) no
C3 Ti C11 C12 114.3(9) no
C3 Ti C11 C15 -131.7(8) no
C3 Ti C11 C16 -10.4(17) no
C4 Ti C11 C12 131.9(8) no
C4 Ti C11 C15 -114.1(7) no
C4 Ti C11 C16 7.1(15) no
C5 Ti C11 C12 106.7(8) no
C5 Ti C11 C15 -139.3(7) no
C5 Ti C11 C16 -18.0(14) no
C12 Ti C11 C15 113.9(10) no
C12 Ti C11 C16 -124.8(17) no
C13 Ti C11 C12 -35.9(7) no
C13 Ti C11 C15 78.0(7) no
C13 Ti C11 C16 -160.7(15) no
C14 Ti C11 C12 -76.5(8) no
C14 Ti C11 C15 37.5(6) no
C14 Ti C11 C16 158.8(15) no
C15 Ti C11 C12 -113.9(10) no
C15 Ti C11 C16 121.3(16) no
F2 Ti C12 C11 55.2(9) no
F2 Ti C12 C13 -61.5(9) no
F2 Ti C12 C17 -160.0(12) no
F3 Ti C12 C11 137.2(7) no
F3 Ti C12 C13 20.4(8) no
F3 Ti C12 C17 -78.0(14) no
C1 Ti C12 C11 -109.1(8) no
C1 Ti C12 C13 134.1(8) no
C1 Ti C12 C17 35.7(14) no
C2 Ti C12 C11 -134.3(8) no
C2 Ti C12 C13 109.0(8) no
C2 Ti C12 C17 10.5(15) no
C3 Ti C12 C11 -117.2(9) no
C3 Ti C12 C13 126.0(9) no
C3 Ti C12 C17 27.6(18) no
C4 Ti C12 C11 -67.7(9) no
C4 Ti C12 C13 175.5(7) no
C4 Ti C12 C17 77.1(15) no
C5 Ti C12 C11 -76.4(8) no
C5 Ti C12 C13 166.9(8) no
C5 Ti C12 C17 68.4(14) no
C11 Ti C12 C13 -116.8(11) no
C11 Ti C12 C17 144.8(18) no
C13 Ti C12 C11 116.8(11) no
C13 Ti C12 C17 -98.5(16) no
C14 Ti C12 C11 80.0(8) no
C14 Ti C12 C13 -36.7(7) no
C14 Ti C12 C17 -135.2(15) no
C15 Ti C12 C11 38.4(7) no
C15 Ti C12 C13 -78.4(8) no
C15 Ti C12 C17 -176.8(16) no
F2 Ti C13 C12 137.4(7) no
F2 Ti C13 C14 20.7(8) no
F2 Ti C13 C18 -92.1(12) no
F3 Ti C13 C12 -161.3(8) no
F3 Ti C13 C14 82.0(7) no
F3 Ti C13 C18 -30.7(12) no
C1 Ti C13 C12 -51.6(9) no
C1 Ti C13 C14 -168.3(7) no
C1 Ti C13 C18 78.9(13) no
C2 Ti C13 C12 -87.9(9) no
C2 Ti C13 C14 155.4(7) no
C2 Ti C13 C18 42.6(14) no
C3 Ti C13 C12 -108.4(10) no
C3 Ti C13 C14 134.9(9) no
C3 Ti C13 C18 22.1(17) no
C5 Ti C13 C12 -17.5(10) no
C5 Ti C13 C14 -134.2(8) no
C5 Ti C13 C18 113.1(13) no
C11 Ti C13 C12 36.9(7) no
C11 Ti C13 C14 -79.8(8) no
C11 Ti C13 C18 167.5(14) no
C12 Ti C13 C14 -116.7(11) no
C12 Ti C13 C18 130.5(16) no
C14 Ti C13 C12 116.7(11) no
C14 Ti C13 C18 -112.8(15) no
C15 Ti C13 C12 78.7(8) no
C15 Ti C13 C14 -38.0(7) no
C15 Ti C13 C18 -150.8(14) no
F2 Ti C14 C13 -161.1(7) no
F2 Ti C14 C15 84.2(6) no
F2 Ti C14 C19 -45.0(12) no
F3 Ti C14 C13 -92.7(7) no
F3 Ti C14 C15 152.6(6) no
F3 Ti C14 C19 23.5(12) no
C1 Ti C14 C13 19.5(11) no
C1 Ti C14 C15 -95.2(10) no
C1 Ti C14 C19 135.7(13) no
C2 Ti C14 C13 -43.4(12) no
C2 Ti C14 C15 -158.1(8) no
C2 Ti C14 C19 72.8(15) no
C3 Ti C14 C13 -118.4(11) no
C3 Ti C14 C15 126.9(11) no
C3 Ti C14 C19 -2.2(19) no
C4 Ti C14 C13 154.4(10) no
C4 Ti C14 C15 39.7(12) no
C4 Ti C14 C19 -89.5(16) no
C5 Ti C14 C13 83.1(11) no
C5 Ti C14 C15 -31.6(11) no
C5 Ti C14 C19 -160.7(12) no
C11 Ti C14 C13 77.1(7) no
C11 Ti C14 C15 -37.6(6) no
C11 Ti C14 C19 -166.7(14) no
C12 Ti C14 C13 36.1(7) no
C12 Ti C14 C15 -78.6(7) no
C12 Ti C14 C19 152.2(14) no
C13 Ti C14 C15 -114.7(10) no
C13 Ti C14 C19 116.2(15) no
C15 Ti C14 C13 114.7(10) no
C15 Ti C14 C19 -129.1(15) no
F2 Ti C15 C11 153.9(7) no
F2 Ti C15 C14 -90.9(6) no
F2 Ti C15 C20 33.8(12) no
F3 Ti C15 C11 -144.0(6) no
F3 Ti C15 C14 -28.8(7) no
F3 Ti C15 C20 95.8(12) no
C1 Ti C15 C11 12.3(10) no
C1 Ti C15 C14 127.5(8) no
C1 Ti C15 C20 -107.8(13) no
C3 Ti C15 C11 109.9(10) no
C3 Ti C15 C14 -134.9(9) no
C3 Ti C15 C20 -10.3(18) no
C4 Ti C15 C11 84.6(8) no
C4 Ti C15 C14 -160.2(7) no
C4 Ti C15 C20 -35.5(14) no
C5 Ti C15 C11 46.5(8) no
C5 Ti C15 C14 161.7(7) no
C5 Ti C15 C20 -73.6(13) no
C11 Ti C15 C14 115.2(9) no
C11 Ti C15 C20 -120.1(15) no
C12 Ti C15 C11 -37.9(7) no
C12 Ti C15 C14 77.3(7) no
C12 Ti C15 C20 -158.0(14) no
C13 Ti C15 C11 -77.9(7) no
C13 Ti C15 C14 37.3(6) no
C13 Ti C15 C20 162.0(14) no
C14 Ti C15 C11 -115.2(9) no
C14 Ti C15 C20 124.7(15) no
Ti F2 C23 C22 -162.6(6) no
Ti F2 C23 C24 13.8(10) no
Ti F3 C24 C23 -15.7(10) no
Ti F3 C24 C25 162.6(6) no
Ti C1 C2 C3 -65.0(9) no
Ti C1 C2 C7 120(2) no
C5 C1 C2 Ti 64.8(12) no
C5 C1 C2 C3 -0.2(18) no
C5 C1 C2 C7 -175.6(19) no
C6 C1 C2 Ti -124.6(14) no
C6 C1 C2 C3 170.5(14) no
C6 C1 C2 C7 -5(3) no
Ti C1 C5 C4 63.3(10) no
Ti C1 C5 C10 -125.1(14) no
C2 C1 C5 Ti -64.9(12) no
C2 C1 C5 C4 -1.6(18) no
C2 C1 C5 C10 170.0(15) no
C6 C1 C5 Ti 129(2) no
C6 C1 C5 C4 -168(2) no
C6 C1 C5 C10 4(3) no
Ti C2 C3 C4 -64.4(11) no
Ti C2 C3 C8 118.5(16) no
C1 C2 C3 Ti 66.4(10) no
C1 C2 C3 C4 2.0(17) no
C1 C2 C3 C8 -175.0(16) no
C7 C2 C3 Ti -117.5(16) no
C7 C2 C3 C4 178.1(16) no
C7 C2 C3 C8 1(2) no
Ti C3 C4 C5 -69.1(10) no
Ti C3 C4 C9 116.6(15) no
C2 C3 C4 Ti 66.0(11) no
C2 C3 C4 C5 -3.1(17) no
C2 C3 C4 C9 -177.4(14) no
C8 C3 C4 Ti -117.0(16) no
C8 C3 C4 C5 173.9(16) no
C8 C3 C4 C9 0(2) no
Ti C4 C5 C1 -64.4(10) no
Ti C4 C5 C10 130(3) no
C3 C4 C5 Ti 67.1(10) no
C3 C4 C5 C1 2.7(16) no
C3 C4 C5 C10 -163(2) no
C9 C4 C5 Ti -118.5(14) no
C9 C4 C5 C1 177.1(14) no
C9 C4 C5 C10 11(3) no
Ti C11 C12 C13 63.5(9) no
Ti C11 C12 C17 -128(2) no
C15 C11 C12 Ti -66.1(8) no
C15 C11 C12 C13 -2.6(14) no
C15 C11 C12 C17 166(2) no
C16 C11 C12 Ti 132.4(14) no
C16 C11 C12 C13 -164.2(13) no
C16 C11 C12 C17 5(3) no
Ti C11 C15 C14 -64.6(7) no
Ti C11 C15 C20 115.0(11) no
C12 C11 C15 Ti 66.8(9) no
C12 C11 C15 C14 2.2(13) no
C12 C11 C15 C20 -178.2(12) no
C16 C11 C15 Ti -131.2(14) no
C16 C11 C15 C14 164.1(13) no
C16 C11 C15 C20 -16(2) no
Ti C12 C13 C14 65.4(8) no
Ti C12 C13 C18 -125.3(15) no
C11 C12 C13 Ti -63.4(9) no
C11 C12 C13 C14 2.0(15) no
C11 C12 C13 C18 171.3(13) no
C17 C12 C13 Ti 123.4(11) no
C17 C12 C13 C14 -171.2(11) no
C17 C12 C13 C18 -2(2) no
Ti C13 C14 C15 65.9(8) no
Ti C13 C14 C19 -126.9(12) no
C12 C13 C14 Ti -66.5(9) no
C12 C13 C14 C15 -0.6(13) no
C12 C13 C14 C19 166.6(12) no
C18 C13 C14 Ti 122.6(11) no
C18 C13 C14 C15 -171.5(11) no
C18 C13 C14 C19 -4.3(18) no
Ti C14 C15 C11 64.8(8) no
Ti C14 C15 C20 -114.8(12) no
C13 C14 C15 Ti -65.8(8) no
C13 C14 C15 C11 -1.0(12) no
C13 C14 C15 C20 179.4(12) no
C19 C14 C15 Ti 128.7(14) no
C19 C14 C15 C11 -166.5(13) no
C19 C14 C15 C20 14(2) no
C26 C21 C22 F1 178.0(7) no
C26 C21 C22 C23 3.6(12) no
B C21 C22 F1 5.0(14) no
B C21 C22 C23 -169.3(8) no
C22 C21 C26 F5 179.7(7) no
C22 C21 C26 C25 -1.5(12) no
B C21 C26 F5 -6.5(10) no
B C21 C26 C25 172.2(7) no
C22 C21 B C27 102.5(10) no
C22 C21 B C33 -132.4(9) no
C22 C21 B C39 -17.6(12) no
C26 C21 B C27 -70.2(9) no
C26 C21 B C33 54.9(10) no
C26 C21 B C39 169.7(7) no
F1 C22 C23 F2 -1.3(12) no
F1 C22 C23 C24 -177.6(8) no
C21 C22 C23 F2 173.4(8) no
C21 C22 C23 C24 -2.9(14) no
F2 C23 C24 F3 1.6(12) no
F2 C23 C24 C25 -176.8(7) no
C22 C23 C24 F3 178.1(8) no
C22 C23 C24 C25 -0.3(13) no
F3 C24 C25 F4 2.0(12) no
F3 C24 C25 C26 -176.1(7) no
C23 C24 C25 F4 -179.6(8) no
C23 C24 C25 C26 2.3(12) no
F4 C25 C26 F5 -0.6(11) no
F4 C25 C26 C21 -179.4(7) no
C24 C25 C26 F5 177.4(7) no
C24 C25 C26 C21 -1.4(12) no
C32 C27 C28 F6 -176.7(8) no
C32 C27 C28 C29 4.0(15) no
B C27 C28 F6 -5.2(14) no
B C27 C28 C29 175.5(9) no
C28 C27 C32 F10 176.4(8) no
C28 C27 C32 C31 -2.2(13) no
B C27 C32 F10 5.3(14) no
B C27 C32 C31 -173.4(8) no
C28 C27 B C21 -66.3(10) no
C28 C27 B C33 170.2(8) no
C28 C27 B C39 53.2(11) no
C32 C27 B C21 104.3(10) no
C32 C27 B C33 -19.2(13) no
C32 C27 B C39 -136.1(9) no
F6 C28 C29 F7 -0.2(14) no
F6 C28 C29 C30 177.6(9) no
C27 C28 C29 F7 179.2(10) no
C27 C28 C29 C30 -3.1(17) no
F7 C29 C30 F8 -1.7(16) no
F7 C29 C30 C31 177.9(9) no
C28 C29 C30 F8 -179.5(9) no
C28 C29 C30 C31 0.1(16) no
F8 C30 C31 F9 1.0(15) no
F8 C30 C31 C32 -179.0(9) no
C29 C30 C31 F9 -178.6(9) no
C29 C30 C31 C32 1.4(15) no
F9 C31 C32 F10 1.0(12) no
F9 C31 C32 C27 179.7(8) no
C30 C31 C32 F10 -179.1(9) no
C30 C31 C32 C27 -0.4(15) no
C38 C33 C34 F11 176.7(8) no
C38 C33 C34 C35 -3.3(14) no
B C33 C34 F11 -1.3(12) no
B C33 C34 C35 178.7(9) no
C34 C33 C38 F15 179.4(8) no
C34 C33 C38 C37 0.7(14) no
B C33 C38 F15 -2.8(14) no
B C33 C38 C37 178.5(9) no
C34 C33 B C21 -165.0(8) no
C34 C33 B C27 -48.6(11) no
C34 C33 B C39 74.3(9) no
C38 C33 B C21 17.4(12) no
C38 C33 B C27 133.8(9) no
C38 C33 B C39 -103.3(10) no
F11 C34 C35 F12 1.7(15) no
F11 C34 C35 C36 -175.0(9) no
C33 C34 C35 F12 -178.3(9) no
C33 C34 C35 C36 5.0(17) no
F12 C35 C36 F13 4.7(17) no
F12 C35 C36 C37 179.3(11) no
C34 C35 C36 F13 -178.5(10) no
C34 C35 C36 C37 -4.0(18) no
F13 C36 C37 F14 -5.5(17) no
F13 C36 C37 C38 176.1(10) no
C35 C36 C37 F14 -180.0(11) no
C35 C36 C37 C38 1.6(18) no
F14 C37 C38 F15 2.9(14) no
F14 C37 C38 C33 -178.4(9) no
C36 C37 C38 F15 -178.7(10) no
C36 C37 C38 C33 0.1(16) no
C44 C39 C40 F16 -177.6(7) no
C44 C39 C40 C41 5.1(12) no
B C39 C40 F16 -4.5(12) no
B C39 C40 C41 178.2(8) no
C40 C39 C44 F20 174.8(7) no
C40 C39 C44 C43 -4.5(12) no
B C39 C44 F20 1.4(12) no
B C39 C44 C43 -178.0(8) no
C40 C39 B C21 134.9(8) no
C40 C39 B C27 22.0(11) no
C40 C39 B C33 -103.2(9) no
C44 C39 B C21 -52.4(10) no
C44 C39 B C27 -165.2(8) no
C44 C39 B C33 69.6(9) no
F16 C40 C41 F17 1.9(11) no
F16 C40 C41 C42 178.9(7) no
C39 C40 C41 F17 179.4(8) no
C39 C40 C41 C42 -3.6(13) no
F17 C41 C42 F18 -3.9(13) no
F17 C41 C42 C43 178.1(8) no
C40 C41 C42 F18 179.0(7) no
C40 C41 C42 C43 1.1(13) no
F18 C42 C43 F19 2.9(13) no
F18 C42 C43 C44 -178.5(8) no
C41 C42 C43 F19 -179.1(8) no
C41 C42 C43 C44 -0.5(13) no
F19 C43 C44 F20 1.6(12) no
F19 C43 C44 C39 -179.0(8) no
C42 C43 C44 F20 -177.0(8) no
C42 C43 C44 C39 2.4(13) no
